data_4081109
loop_
_publ_author_name
'Ren, Shikuo'
'Qiu, Zaozao'
'Xie, Zuowei'

_publ_section_title
;
 Synthesis of Neutral Group 4 Metal--Carboryne Complexes and Their
 Reactivity toward Unsaturated Molecules
;
_journal_issue 15
_journal_name_full Organometallics
_journal_page_first 4292
_journal_paper_doi 10.1021/om400458r
_journal_volume 32
_journal_year 2013
_chemical_formula_sum 'C24 H56 B10 Hf N4'
_chemical_formula_weight 687.32
_chemical_name_systematic
;

 ?

;
_space_group_IT_number 15
_symmetry_cell_setting monoclinic
_symmetry_space_group_name_Hall '-C 2yc'
_symmetry_space_group_name_H-M 'C 1 2/c 1'
_atom_sites_solution_hydrogens geom
_atom_sites_solution_primary direct
_atom_sites_solution_secondary difmap
_audit_creation_method SHELXL-97
_cell_angle_alpha 90.00
_cell_angle_beta 103.710(3)
_cell_angle_gamma 90.00
_cell_formula_units_Z 4
_cell_length_a 17.815(4)
_cell_length_b 11.853(2)
_cell_length_c 16.961(3)
_cell_measurement_reflns_used 955
_cell_measurement_temperature 293(2)
_cell_measurement_theta_max 27.95
_cell_measurement_theta_min 3.44
_cell_volume 3479.5(12)
_computing_cell_refinement 'Bruker SMART'
_computing_data_collection 'Bruker SMART'
_computing_data_reduction 'Bruker SAINT'
_computing_molecular_graphics 'Bruker SHELXTL'
_computing_publication_material 'Bruker SHELXTL'
_computing_structure_refinement 'SHELXL-97 (Sheldrick, 1997)'
_computing_structure_solution 'SHELXS-97 (Sheldrick, 1990)'
_diffrn_ambient_temperature 293(2)
_diffrn_measured_fraction_theta_full 0.994
_diffrn_measured_fraction_theta_max 0.994
_diffrn_measurement_device_type 'CCD area detector'
_diffrn_measurement_method 'phi and omega scans'
_diffrn_radiation_monochromator graphite
_diffrn_radiation_source 'fine-focus sealed tube'
_diffrn_radiation_type MoK\a
_diffrn_radiation_wavelength 0.71073
_diffrn_reflns_av_R_equivalents 0.0323
_diffrn_reflns_av_sigmaI/netI 0.0340
_diffrn_reflns_limit_h_max 22
_diffrn_reflns_limit_h_min -23
_diffrn_reflns_limit_k_max 15
_diffrn_reflns_limit_k_min -15
_diffrn_reflns_limit_l_max 22
_diffrn_reflns_limit_l_min -13
_diffrn_reflns_number 11506
_diffrn_reflns_theta_full 28.03
_diffrn_reflns_theta_max 28.03
_diffrn_reflns_theta_min 2.08
_exptl_absorpt_coefficient_mu 3.018
_exptl_absorpt_correction_T_max 1.0000
_exptl_absorpt_correction_T_min 0.570731
_exptl_absorpt_correction_type multi-scan
_exptl_crystal_colour colourless
_exptl_crystal_density_diffrn 1.312
_exptl_crystal_density_meas 0
_exptl_crystal_density_method 'not measured'
_exptl_crystal_description block
_exptl_crystal_F_000 1400
_exptl_crystal_size_max 0.40
_exptl_crystal_size_mid 0.30
_exptl_crystal_size_min 0.30
_refine_diff_density_max 0.929
_refine_diff_density_min -0.891
_refine_diff_density_rms 0.093
_refine_ls_extinction_method none
_refine_ls_goodness_of_fit_ref 1.020
_refine_ls_hydrogen_treatment riding
_refine_ls_matrix_type full
_refine_ls_number_parameters 177
_refine_ls_number_reflns 4202
_refine_ls_number_restraints 0
_refine_ls_restrained_S_all 1.020
_refine_ls_R_factor_all 0.0269
_refine_ls_R_factor_gt 0.0231
_refine_ls_shift/su_max 0.001
_refine_ls_shift/su_mean 0.000
_refine_ls_structure_factor_coef Fsqd
_refine_ls_weighting_details 'calc w=1/[\s^2^(Fo^2^)+(0.0345P)^2^+0.0000P] where P=(Fo^2^+2Fc^2^)/3'
_refine_ls_weighting_scheme calc
_refine_ls_wR_factor_gt 0.0568
_refine_ls_wR_factor_ref 0.0590
_reflns_number_gt 3834
_reflns_number_total 4202
_reflns_threshold_expression >2sigma(I)
_cod_data_source_file om400458r_si_002.cif
_cod_data_source_block 2i
_cod_depositor_comments
;
The following automatic conversions were performed:

'_symmetry_cell_setting' value 'Monoclinic' changed to 'monoclinic'
according to /home/saulius/struct/CIF-dictionaries/cif_core.dic
dictionary named 'cif_core.dic' version 2.4.2 from 2011-04-26.

Automatic conversion script
Id: cif_fix_values 1891 2012-01-12 08:04:46Z andrius 
;
_cod_original_cell_volume 3479.6(12)
_cod_original_sg_symbol_H-M C2/c
_cod_database_code 4081109

loop_
_symmetry_equiv_pos_as_xyz
'x, y, z'
'-x, y, -z+1/2'
'x+1/2, y+1/2, z'
'-x+1/2, y+1/2, -z+1/2'
'-x, -y, -z'
'x, -y, z-1/2'
'-x+1/2, -y+1/2, -z'
'x+1/2, -y+1/2, z-1/2'

loop_
_atom_site_label
_atom_site_type_symbol
_atom_site_fract_x
_atom_site_fract_y
_atom_site_fract_z
_atom_site_U_iso_or_equiv
_atom_site_adp_type
_atom_site_occupancy
_atom_site_symmetry_multiplicity
_atom_site_calc_flag
_atom_site_refinement_flags
Hf1 Hf 0.5000 0.418290(9) 0.7500 0.03160(6) Uani 1 2 d S
N1 N 0.52155(12) 0.30678(18) 0.85263(13) 0.0402(5) Uani 1 1 d .
N2 N 0.40193(12) 0.36464(18) 0.80175(13) 0.0407(5) Uani 1 1 d .
C1 C 0.54838(18) 0.5948(2) 0.7700(2) 0.0458(6) Uani 1 1 d .
C11 C 0.58303(18) 0.2418(3) 0.90676(19) 0.0571(7) Uani 1 1 d .
H11A H 0.5585 0.1908 0.9386 0.069 Uiso 1 1 calc R
C12 C 0.6259(2) 0.1705(3) 0.8584(3) 0.0845(12) Uani 1 1 d .
H12A H 0.5902 0.1214 0.8232 0.127 Uiso 1 1 calc R
H12B H 0.6643 0.1263 0.8947 0.127 Uiso 1 1 calc R
H12C H 0.6506 0.2185 0.8266 0.127 Uiso 1 1 calc R
C13 C 0.6353(2) 0.3197(5) 0.9650(3) 0.0959(14) Uani 1 1 d .
H13A H 0.6054 0.3619 0.9950 0.144 Uiso 1 1 calc R
H13B H 0.6602 0.3707 0.9354 0.144 Uiso 1 1 calc R
H13C H 0.6737 0.2762 1.0019 0.144 Uiso 1 1 calc R
C14 C 0.44757(15) 0.3025(2) 0.85802(15) 0.0390(5) Uani 1 1 d .
C15 C 0.42032(18) 0.2324(2) 0.91971(17) 0.0501(6) Uani 1 1 d .
H15A H 0.3737 0.2654 0.9298 0.060 Uiso 1 1 calc R
H15B H 0.4595 0.2327 0.9704 0.060 Uiso 1 1 calc R
C16 C 0.4040(2) 0.1111(3) 0.8906(2) 0.0551(7) Uani 1 1 d .
H16A H 0.3640 0.1111 0.8406 0.066 Uiso 1 1 calc R
H16B H 0.4503 0.0792 0.8790 0.066 Uiso 1 1 calc R
C17 C 0.3783(2) 0.0375(3) 0.9527(2) 0.0708(10) Uani 1 1 d .
H17A H 0.3704 -0.0388 0.9317 0.085 Uiso 1 1 calc R
H17B H 0.4193 0.0352 1.0019 0.085 Uiso 1 1 calc R
C18 C 0.3052(3) 0.0777(3) 0.9736(3) 0.0872(14) Uani 1 1 d .
H18A H 0.2922 0.0278 1.0129 0.131 Uiso 1 1 calc R
H18B H 0.2640 0.0785 0.9255 0.131 Uiso 1 1 calc R
H18C H 0.3129 0.1525 0.9958 0.131 Uiso 1 1 calc R
C19 C 0.31937(18) 0.3816(3) 0.8005(2) 0.0585(8) Uani 1 1 d .
H19A H 0.2974 0.3090 0.8113 0.070 Uiso 1 1 calc R
C20 C 0.2761(2) 0.4226(3) 0.7182(3) 0.0828(14) Uani 1 1 d .
H20A H 0.2822 0.3693 0.6775 0.124 Uiso 1 1 calc R
H20B H 0.2962 0.4945 0.7072 0.124 Uiso 1 1 calc R
H20C H 0.2222 0.4300 0.7173 0.124 Uiso 1 1 calc R
C21 C 0.3102(3) 0.4651(4) 0.8658(3) 0.0851(12) Uani 1 1 d .
H21A H 0.3378 0.4380 0.9180 0.128 Uiso 1 1 calc R
H21B H 0.2564 0.4727 0.8652 0.128 Uiso 1 1 calc R
H21C H 0.3305 0.5371 0.8554 0.128 Uiso 1 1 calc R
B2 B 0.4882(2) 0.6322(3) 0.8286(2) 0.0548(8) Uani 1 1 d .
H2 H 0.4804 0.5807 0.8800 0.066 Uiso 1 1 calc R
B3 B 0.4098(2) 0.7066(3) 0.7658(3) 0.0626(10) Uani 1 1 d .
H3 H 0.3511 0.7057 0.7762 0.075 Uiso 1 1 calc R
B4 B 0.5740(3) 0.7061(3) 0.8333(2) 0.0639(10) Uani 1 1 d .
H4 H 0.6220 0.7051 0.8878 0.077 Uiso 1 1 calc R
B5 B 0.4873(3) 0.7812(3) 0.8308(3) 0.0710(11) Uani 1 1 d .
H5 H 0.4791 0.8296 0.8835 0.085 Uiso 1 1 calc R
B6 B 0.5505(3) 0.8266(3) 0.7700(3) 0.0746(12) Uani 1 1 d .
H6 H 0.5836 0.9056 0.7829 0.089 Uiso 1 1 calc R

loop_
_atom_site_aniso_label
_atom_site_aniso_U_11
_atom_site_aniso_U_22
_atom_site_aniso_U_33
_atom_site_aniso_U_23
_atom_site_aniso_U_13
_atom_site_aniso_U_12
Hf1 0.04016(9) 0.02551(8) 0.03261(8) 0.000 0.01556(6) 0.000
N1 0.0432(11) 0.0374(11) 0.0408(11) 0.0103(9) 0.0116(9) 0.0016(8)
N2 0.0412(11) 0.0406(11) 0.0453(12) 0.0077(9) 0.0203(9) 0.0039(9)
C1 0.0519(16) 0.0318(12) 0.0530(16) -0.0048(10) 0.0108(13) -0.0024(10)
C11 0.0538(16) 0.0615(18) 0.0530(16) 0.0191(15) 0.0068(13) 0.0073(14)
C12 0.085(3) 0.064(2) 0.101(3) 0.011(2) 0.016(2) 0.036(2)
C13 0.071(3) 0.139(4) 0.067(3) -0.013(3) -0.004(2) 0.000(3)
C14 0.0508(14) 0.0335(11) 0.0371(12) 0.0008(10) 0.0190(11) -0.0019(10)
C15 0.0621(17) 0.0509(16) 0.0425(14) 0.0088(12) 0.0227(13) -0.0041(12)
C16 0.0657(19) 0.0477(15) 0.0575(18) 0.0102(14) 0.0253(15) -0.0056(14)
C17 0.079(2) 0.0616(19) 0.073(2) 0.0263(18) 0.0195(19) -0.0130(18)
C18 0.093(3) 0.099(4) 0.084(3) 0.002(2) 0.048(3) -0.033(2)
C19 0.0459(16) 0.0647(18) 0.073(2) 0.0123(17) 0.0304(15) 0.0092(14)
C20 0.051(2) 0.106(4) 0.092(3) 0.027(2) 0.018(2) 0.0242(18)
C21 0.089(3) 0.083(3) 0.101(3) 0.003(2) 0.059(3) 0.029(2)
B2 0.080(2) 0.0379(16) 0.0486(18) 0.0021(14) 0.0188(17) 0.0101(15)
B3 0.073(2) 0.0380(16) 0.077(3) 0.0072(16) 0.020(2) 0.0173(16)
B4 0.087(3) 0.0363(16) 0.059(2) -0.0118(15) -0.0001(19) 0.0008(17)
B5 0.106(3) 0.0391(18) 0.067(2) -0.0106(16) 0.018(2) 0.0156(18)
B6 0.102(3) 0.0313(16) 0.088(3) -0.0105(17) 0.018(3) -0.0110(18)

loop_
_atom_type_symbol
_atom_type_description
_atom_type_scat_dispersion_real
_atom_type_scat_dispersion_imag
_atom_type_scat_source
C C 0.0033 0.0016 'International Tables Vol C Tables 4.2.6.8 and 6.1.1.4'
H H 0.0000 0.0000 'International Tables Vol C Tables 4.2.6.8 and 6.1.1.4'
B B 0.0013 0.0007 'International Tables Vol C Tables 4.2.6.8 and 6.1.1.4'
N N 0.0061 0.0033 'International Tables Vol C Tables 4.2.6.8 and 6.1.1.4'
Hf Hf -0.5830 6.1852 'International Tables Vol C Tables 4.2.6.8 and 6.1.1.4'

loop_
_geom_angle_atom_site_label_1
_geom_angle_atom_site_label_2
_geom_angle_atom_site_label_3
_geom_angle
_geom_angle_site_symmetry_1
_geom_angle_site_symmetry_3
N1 Hf1 N1 103.99(12) 2_656 .
N1 Hf1 N2 97.91(8) 2_656 .
N1 Hf1 N2 60.70(8) . .
N1 Hf1 N2 60.70(8) 2_656 2_656
N1 Hf1 N2 97.91(8) . 2_656
N2 Hf1 N2 146.80(11) . 2_656
N1 Hf1 C1 132.93(10) 2_656 .
N1 Hf1 C1 117.40(10) . .
N2 Hf1 C1 120.86(10) . .
N2 Hf1 C1 90.96(10) 2_656 .
N1 Hf1 C1 117.40(10) 2_656 2_656
N1 Hf1 C1 132.93(10) . 2_656
N2 Hf1 C1 90.96(10) . 2_656
N2 Hf1 C1 120.86(10) 2_656 2_656
C1 Hf1 C1 44.13(16) . 2_656
N1 Hf1 C14 30.57(8) 2_656 2_656
N1 Hf1 C14 102.64(8) . 2_656
N2 Hf1 C14 124.54(8) . 2_656
N2 Hf1 C14 30.12(8) 2_656 2_656
C1 Hf1 C14 113.71(10) . 2_656
C1 Hf1 C14 124.37(10) 2_656 2_656
N1 Hf1 C14 102.64(8) 2_656 .
N1 Hf1 C14 30.57(8) . .
N2 Hf1 C14 30.12(8) . .
N2 Hf1 C14 124.54(8) 2_656 .
C1 Hf1 C14 124.37(10) . .
C1 Hf1 C14 113.71(10) 2_656 .
C14 Hf1 C14 117.14(11) 2_656 .
C14 N1 C11 122.4(2) . .
C14 N1 Hf1 95.07(15) . .
C11 N1 Hf1 142.48(18) . .
C14 N2 C19 121.7(2) . .
C14 N2 Hf1 92.17(15) . .
C19 N2 Hf1 145.70(19) . .
B2 C1 B4 62.3(2) . .
B2 C1 C1 60.5(2) . 2_656
B4 C1 C1 110.4(2) . 2_656
B2 C1 B3 113.5(2) . 2_656
B4 C1 B3 62.9(2) . 2_656
C1 C1 B3 110.3(2) 2_656 2_656
B2 C1 B2 111.2(2) . 2_656
B4 C1 B2 113.7(2) . 2_656
C1 C1 B2 59.4(2) 2_656 2_656
B3 C1 B2 62.9(2) 2_656 2_656
B2 C1 Hf1 93.38(18) . .
B4 C1 Hf1 148.5(2) . .
C1 C1 Hf1 67.93(8) 2_656 .
B3 C1 Hf1 148.4(2) 2_656 .
B2 C1 Hf1 92.87(17) 2_656 .
N1 C11 C13 110.0(3) . .
N1 C11 C12 110.7(3) . .
C13 C11 C12 112.8(3) . .
N2 C14 N1 112.1(2) . .
N2 C14 C15 124.4(2) . .
N1 C14 C15 123.5(2) . .
N2 C14 Hf1 57.71(12) . .
N1 C14 Hf1 54.35(12) . .
C15 C14 Hf1 177.44(19) . .
C14 C15 C16 111.3(2) . .
C17 C16 C15 112.5(3) . .
C18 C17 C16 113.6(3) . .
N2 C19 C20 110.2(3) . .
N2 C19 C21 110.9(3) . .
C20 C19 C21 110.2(3) . .
C1 B2 C1 60.1(2) . 2_656
C1 B2 B4 59.1(2) . .
C1 B2 B4 107.6(3) 2_656 .
C1 B2 B5 106.6(3) . .
C1 B2 B5 106.2(2) 2_656 .
B4 B2 B5 60.7(2) . .
C1 B2 B3 107.3(3) . .
C1 B2 B3 58.5(2) 2_656 .
B4 B2 B3 109.5(3) . .
B5 B2 B3 60.5(2) . .
C1 B3 B6 105.1(3) 2_656 2_656
C1 B3 B4 58.3(2) 2_656 2_656
B6 B3 B4 60.4(2) 2_656 2_656
C1 B3 B2 58.59(19) 2_656 .
B6 B3 B2 106.5(3) 2_656 .
B4 B3 B2 106.6(3) 2_656 .
C1 B3 B5 105.4(3) 2_656 .
B6 B3 B5 59.8(3) 2_656 .
B4 B3 B5 108.2(3) 2_656 .
B2 B3 B5 59.5(2) . .
C1 B4 B2 58.6(2) . .
C1 B4 B3 58.8(2) . 2_656
B2 B4 B3 107.2(3) . 2_656
C1 B4 B5 105.9(3) . .
B2 B4 B5 60.2(2) . .
B3 B4 B5 108.2(3) 2_656 .
C1 B4 B6 104.7(3) . .
B2 B4 B6 107.3(3) . .
B3 B4 B6 59.5(2) 2_656 .
B5 B4 B6 60.2(2) . .
B2 B5 B6 106.6(3) . 2_656
B2 B5 B4 59.1(2) . .
B6 B5 B4 107.8(3) 2_656 .
B2 B5 B6 106.2(3) . .
B6 B5 B6 59.7(3) 2_656 .
B4 B5 B6 59.9(3) . .
B2 B5 B3 60.1(2) . .
B6 B5 B3 59.4(2) 2_656 .
B4 B5 B3 107.9(2) . .
B6 B5 B3 107.1(3) . .
B3 B6 B6 108.9(3) 2_656 2_656
B3 B6 B5 60.8(3) 2_656 2_656
B6 B6 B5 60.5(3) 2_656 2_656
B3 B6 B4 60.1(2) 2_656 .
B6 B6 B4 107.8(3) 2_656 .
B5 B6 B4 108.7(2) 2_656 .
B3 B6 B5 108.5(3) 2_656 .
B6 B6 B5 59.8(3) 2_656 .
B5 B6 B5 108.7(3) 2_656 .
B4 B6 B5 59.9(2) . .

loop_
_geom_bond_atom_site_label_1
_geom_bond_atom_site_label_2
_geom_bond_distance
_geom_bond_site_symmetry_2
Hf1 N1 2.147(2) 2_656
Hf1 N1 2.147(2) .
Hf1 N2 2.226(2) .
Hf1 N2 2.226(2) 2_656
Hf1 C1 2.258(2) .
Hf1 C1 2.258(2) 2_656
Hf1 C14 2.631(2) 2_656
Hf1 C14 2.631(2) .
N1 C14 1.344(3) .
N1 C11 1.469(3) .
N2 C14 1.321(3) .
N2 C19 1.480(3) .
C1 B2 1.684(5) .
C1 B4 1.694(4) .
C1 C1 1.696(6) 2_656
C1 B3 1.701(5) 2_656
C1 B2 1.703(5) 2_656
C11 C13 1.504(5) .
C11 C12 1.505(5) .
C14 C15 1.504(3) .
C15 C16 1.526(4) .
C16 C17 1.520(4) .
C17 C18 1.506(6) .
C19 C20 1.507(6) .
C19 C21 1.522(6) .
B2 C1 1.703(5) 2_656
B2 B4 1.747(6) .
B2 B5 1.766(5) .
B2 B3 1.777(5) .
B3 C1 1.701(5) 2_656
B3 B6 1.760(6) 2_656
B3 B4 1.771(6) 2_656
B3 B5 1.785(7) .
B4 B3 1.771(6) 2_656
B4 B5 1.774(6) .
B4 B6 1.775(6) .
B5 B6 1.768(7) 2_656
B5 B6 1.781(7) .
B6 B3 1.760(6) 2_656
B6 B6 1.767(10) 2_656
B6 B5 1.768(7) 2_656
